data_7031453
loop_
_publ_author_name
'Boldog, Ishtvan'
'Domasevitch, Konstantin V.'
'Sanchiz, Joaqu\'in'
'Mayer, Peter'
'Janiak, Christoph'

_publ_section_title
;
 1,3,5,7-Tetrakis(tetrazol-5-yl)-adamantane: the smallest tetrahedral
 tetrazole-functionalized ligand and its complexes formed by reaction with
 anhydrous M(ii)Cl2 (M = Mn, Cu, Zn, Cd).
;
_journal_issue 33
_journal_name_full 'Dalton transactions (Cambridge, England : 2003)'
_journal_page_first 12590
_journal_page_last 12605
_journal_paper_doi 10.1039/c4dt01022a
_journal_volume 43
_journal_year 2014
_chemical_formula_moiety '(Cd 2+)4, (Cl -)4, (C14 H12 N16 4-), 8(C3 H7 N O)'
_chemical_formula_sum 'C38 H68 Cd4 Cl4 N24 O8'
_chemical_formula_weight 1580.56
_chemical_name_systematic
;
poly[[heptakis-(N,N-dimethylformamide)(\m~10~-
1,3,5,7-tetrakis(5-tetrazolato)adamantane-tris-(\m-chlorido)-chlorido-
tetracadmium(II)] N,N-dimethylformamide solvate]
;
_space_group_IT_number 70
_space_group_name_Hall '-F 2uv 2vw'
_symmetry_cell_setting orthorhombic
_symmetry_Int_Tables_number 70
_symmetry_space_group_name_Hall '-F 2uv 2vw'
_symmetry_space_group_name_H-M 'F d d d :2'
_atom_sites_solution_hydrogens geom
_atom_sites_solution_primary direct
_atom_sites_solution_secondary difmap
_audit_creation_method SHELXL-97
_cell_angle_alpha 90.00
_cell_angle_beta 90.00
_cell_angle_gamma 90.00
_cell_formula_units_Z 16
_cell_length_a 20.8726(7)
_cell_length_b 27.5137(9)
_cell_length_c 43.5530(13)
_cell_measurement_reflns_used 5499
_cell_measurement_temperature 113(2)
_cell_measurement_theta_max 27.56
_cell_measurement_theta_min 3.25
_cell_volume 25011.7(14)
_computing_cell_refinement 'SAINT (Bruker, 2008)'
_computing_data_collection 'APEX2 (Bruker, 2008)'
_computing_data_reduction 'SAINT (Bruker, 2008)'
_computing_molecular_graphics 'Diamond 2.1e (Brandenburg, 1999)'
_computing_publication_material 'WinGX 1.70.01 (Farrugia, 1999)'
_computing_structure_refinement 'SHELXL-97 (Sheldrick, 2008)'
_computing_structure_solution 'SHELXS-97 (Sheldrick, 2008)'
_diffrn_ambient_temperature 113(2)
_diffrn_measured_fraction_theta_full 0.996
_diffrn_measured_fraction_theta_max 0.996
_diffrn_measurement_device_type 'Bruker APEX2 area-detector diffractometer'
_diffrn_measurement_method '\w scans'
_diffrn_radiation_monochromator graphite
_diffrn_radiation_source 'fine-focus sealed tube'
_diffrn_radiation_type MoK\a
_diffrn_radiation_wavelength 0.71073
_diffrn_reflns_av_R_equivalents 0.0609
_diffrn_reflns_av_sigmaI/netI 0.0504
_diffrn_reflns_limit_h_max 19
_diffrn_reflns_limit_h_min -26
_diffrn_reflns_limit_k_max 30
_diffrn_reflns_limit_k_min -35
_diffrn_reflns_limit_l_max 55
_diffrn_reflns_limit_l_min -55
_diffrn_reflns_number 31554
_diffrn_reflns_theta_full 27.10
_diffrn_reflns_theta_max 27.10
_diffrn_reflns_theta_min 4.08
_diffrn_standards_decay_% 0
_exptl_absorpt_coefficient_mu 1.576
_exptl_absorpt_correction_T_max 0.8213
_exptl_absorpt_correction_T_min 0.7754
_exptl_absorpt_correction_type multi-scan
_exptl_absorpt_process_details 'SADABS (Bruker, 2001)'
_exptl_crystal_colour colorless
_exptl_crystal_density_diffrn 1.679
_exptl_crystal_density_method 'not measured'
_exptl_crystal_description block
_exptl_crystal_F_000 12608
_exptl_crystal_size_max 0.17
_exptl_crystal_size_mid 0.13
_exptl_crystal_size_min 0.13
_refine_diff_density_max 2.002
_refine_diff_density_min -0.951
_refine_diff_density_rms 0.147
_refine_ls_extinction_method none
_refine_ls_goodness_of_fit_ref 1.033
_refine_ls_hydrogen_treatment constr
_refine_ls_matrix_type full
_refine_ls_number_parameters 435
_refine_ls_number_reflns 6877
_refine_ls_number_restraints 231
_refine_ls_restrained_S_all 1.035
_refine_ls_R_factor_all 0.0750
_refine_ls_R_factor_gt 0.0521
_refine_ls_shift/su_max 0.001
_refine_ls_shift/su_mean 0.000
_refine_ls_structure_factor_coef Fsqd
_refine_ls_weighting_details 'calc w=1/[\s^2^(Fo^2^)+(0.0781P)^2^+282.1452P] where P=(Fo^2^+2Fc^2^)/3'
_refine_ls_weighting_scheme calc
_refine_ls_wR_factor_gt 0.1359
_refine_ls_wR_factor_ref 0.1528
_reflns_number_gt 5066
_reflns_number_total 6877
_reflns_threshold_expression >2sigma(I)
_cod_data_source_file c4dt01022a2.cif
_cod_data_source_block (2)
_cod_depositor_comments
;Adding full bibliography for 7031452--7031455.cif.

The following automatic conversions were performed:

data name '_iucr_refine_instruction_details' was replaced with
'_iucr_refine_instructions_details' as specified in the replacement
file 'data/replacement-values/replacement_tags.lst'.

Automatic conversion script
Id: cif_correct_tags 9268 2022-04-12 08:56:07Z antanas 
;
_cod_original_sg_symbol_H-M 'F d d d'
_cod_database_code 7031453

loop_
_symmetry_equiv_pos_as_xyz
'x, y, z'
'-x+1/4, -y+1/4, z'
'x, -y+1/4, -z+1/4'
'-x+1/4, y, -z+1/4'
'x, y+1/2, z+1/2'
'-x+1/4, -y+3/4, z+1/2'
'x, -y+3/4, -z+3/4'
'-x+1/4, y+1/2, -z+3/4'
'x+1/2, y, z+1/2'
'-x+3/4, -y+1/4, z+1/2'
'x+1/2, -y+1/4, -z+3/4'
'-x+3/4, y, -z+3/4'
'x+1/2, y+1/2, z'
'-x+3/4, -y+3/4, z'
'x+1/2, -y+3/4, -z+1/4'
'-x+3/4, y+1/2, -z+1/4'
'-x, -y, -z'
'x-1/4, y-1/4, -z'
'-x, y-1/4, z-1/4'
'x-1/4, -y, z-1/4'
'-x, -y+1/2, -z+1/2'
'x-1/4, y+1/4, -z+1/2'
'-x, y+1/4, z+1/4'
'x-1/4, -y+1/2, z+1/4'
'-x+1/2, -y, -z+1/2'
'x+1/4, y-1/4, -z+1/2'
'-x+1/2, y-1/4, z+1/4'
'x+1/4, -y, z+1/4'
'-x+1/2, -y+1/2, -z'
'x+1/4, y+1/4, -z'
'-x+1/2, y+1/4, z-1/4'
'x+1/4, -y+1/2, z-1/4'

loop_
_atom_site_label
_atom_site_type_symbol
_atom_site_fract_x
_atom_site_fract_y
_atom_site_fract_z
_atom_site_U_iso_or_equiv
_atom_site_adp_type
_atom_site_occupancy
_atom_site_symmetry_multiplicity
_atom_site_calc_flag
_atom_site_refinement_flags
_atom_site_disorder_assembly
_atom_site_disorder_group
Cd1 Cd 0.68392(2) 0.293057(15) 0.158649(9) 0.02784(14) Uani 1 1 d . . .
Cd2 Cd 0.62726(2) 0.369469(15) 0.225848(10) 0.03240(14) Uani 1 1 d . . .
Cl1 Cl 0.72369(8) 0.37235(6) 0.18875(4) 0.0430(4) Uani 1 1 d . A .
Cl2 Cl 0.6250 0.22842(7) 0.1250 0.0388(5) Uani 1 2 d S . .
Cl3A Cl 0.6936(9) 0.3949(4) 0.2734(3) 0.097(2) Uani 0.30 1 d PD A 1
Cl3B Cl 0.6173(9) 0.4587(7) 0.2251(7) 0.077(2) Uani 0.20 1 d P A 2
N1 N 0.6332(2) 0.25905(16) 0.25331(10) 0.0283(10) Uani 1 1 d . . .
N2 N 0.6454(2) 0.28718(18) 0.22897(10) 0.0297(11) Uani 1 1 d . A .
N3 N 0.6632(2) 0.25976(17) 0.20586(10) 0.0285(10) Uani 1 1 d . . .
N4 N 0.6636(2) 0.21344(16) 0.21400(10) 0.0281(10) Uani 1 1 d . A .
N5 N 0.8022(2) 0.10193(16) 0.31489(10) 0.0240(9) Uani 1 1 d . . .
N6 N 0.8336(2) 0.08459(16) 0.33970(10) 0.0250(10) Uani 1 1 d . . .
N7 N 0.7931(2) 0.08010(17) 0.36218(10) 0.0276(10) Uani 1 1 d . . .
N8 N 0.7341(2) 0.09376(17) 0.35362(10) 0.0280(10) Uani 1 1 d . . .
C1 C 0.6449(3) 0.21394(19) 0.24342(12) 0.0247(11) Uani 1 1 d . A .
C2 C 0.6354(3) 0.16998(19) 0.26314(11) 0.0223(11) Uani 1 1 d . . .
C3 C 0.6948(3) 0.16247(18) 0.28355(11) 0.0220(10) Uani 1 1 d . A .
H3A H 0.7018 0.1916 0.2965 0.026 Uiso 1 1 calc R . .
H3B H 0.7332 0.1577 0.2705 0.026 Uiso 1 1 calc R . .
C4 C 0.6846(2) 0.11747(18) 0.30408(11) 0.0202(10) Uani 1 1 d . . .
C5 C 0.6250 0.1250 0.32408(16) 0.0219(15) Uani 1 2 d S . .
H5 H 0.6313 0.1537 0.3374 0.026 Uiso 1 1 d R . .
C6 C 0.6250 0.1250 0.24288(15) 0.0227(15) Uani 1 2 d S . .
H6 H 0.5871 0.1299 0.2296 0.027 Uiso 1 1 d R . .
C7 C 0.5764(3) 0.17773(19) 0.28360(11) 0.0221(11) Uani 1 1 d . . .
H7A H 0.5382 0.1834 0.2706 0.027 Uiso 1 1 calc R . .
H7B H 0.5829 0.2067 0.2967 0.027 Uiso 1 1 calc R . .
C8 C 0.7410(3) 0.10647(18) 0.32402(11) 0.0223(11) Uani 1 1 d . A .
C11 C 0.8334(2) 0.2776(3) 0.15308(19) 0.065(2) Uani 1 1 d DU . .
H11 H 0.8301 0.3104 0.1466 0.078 Uiso 1 1 calc R B 1
O11 O 0.7833(2) 0.25685(19) 0.15921(13) 0.0577(14) Uani 1 1 d DU C .
N11 N 0.8911(3) 0.2594(3) 0.1545(3) 0.095(4) Uani 0.65 1 d PDU C 1
C12 C 0.9014(6) 0.2111(4) 0.1683(5) 0.103(4) Uani 0.65 1 d PDU C 1
H12A H 0.9153 0.2149 0.1896 0.154 Uiso 0.65 1 calc PR C 1
H12B H 0.9345 0.1938 0.1567 0.154 Uiso 0.65 1 calc PR C 1
H12C H 0.8614 0.1926 0.1676 0.154 Uiso 0.65 1 calc PR C 1
C13 C 0.9456(5) 0.2872(7) 0.1423(10) 0.103(4) Uani 0.65 1 d PDU C 1
H13A H 0.9371 0.3220 0.1446 0.154 Uiso 0.65 1 calc PR C 1
H13B H 0.9515 0.2794 0.1206 0.154 Uiso 0.65 1 calc PR C 1
H13C H 0.9845 0.2787 0.1537 0.154 Uiso 0.65 1 calc PR C 1
N11A N 0.8874(6) 0.2554(5) 0.1470(7) 0.095(4) Uani 0.35 1 d PD C 2
C12A C 0.8879(13) 0.2027(6) 0.1415(9) 0.103(4) Uani 0.35 1 d PD C 2
H12D H 0.9322 0.1910 0.1409 0.154 Uiso 0.35 1 calc PR C 2
H12E H 0.8669 0.1957 0.1218 0.154 Uiso 0.35 1 calc PR C 2
H12F H 0.8648 0.1862 0.1581 0.154 Uiso 0.35 1 calc PR C 2
C13A C 0.9474(6) 0.2831(11) 0.1457(18) 0.103(4) Uani 0.35 1 d PD C 2
H13D H 0.9383 0.3168 0.1398 0.154 Uiso 0.35 1 calc PR C 2
H13E H 0.9761 0.2684 0.1305 0.154 Uiso 0.35 1 calc PR C 2
H13F H 0.9681 0.2826 0.1659 0.154 Uiso 0.35 1 calc PR C 2
O21 O 0.5994(6) 0.4483(4) 0.2289(4) 0.077(2) Uani 0.80 1 d PU A 1
N21 N 0.6207(4) 0.5209(3) 0.2511(3) 0.079(2) Uani 0.80 1 d PDU A 1
C21 C 0.6375(6) 0.4792(4) 0.2391(3) 0.081(2) Uani 0.80 1 d PU A 1
H21 H 0.6820 0.4719 0.2381 0.097 Uiso 0.80 1 calc PR A 1
C22 C 0.5534(5) 0.5343(5) 0.2539(4) 0.103(3) Uani 0.80 1 d PDU A 1
H22A H 0.5276 0.5139 0.2402 0.154 Uiso 0.80 1 calc PR A 1
H22B H 0.5480 0.5685 0.2482 0.154 Uiso 0.80 1 calc PR A 1
H22C H 0.5392 0.5295 0.2751 0.154 Uiso 0.80 1 calc PR A 1
C23 C 0.6659(7) 0.5552(5) 0.2653(4) 0.105(4) Uani 0.80 1 d PDU A 1
H23A H 0.6487 0.5664 0.2850 0.158 Uiso 0.80 1 calc PR A 1
H23B H 0.6721 0.5832 0.2517 0.158 Uiso 0.80 1 calc PR A 1
H23C H 0.7071 0.5390 0.2687 0.158 Uiso 0.80 1 calc PR A 1
O31 O 0.5534(2) 0.3551(2) 0.26391(11) 0.0499(11) Uani 1 1 d U A .
N31 N 0.5083(3) 0.3481(2) 0.31026(13) 0.0563(14) Uani 1 1 d U A .
C31 C 0.5331(4) 0.3720(3) 0.28676(17) 0.0545(15) Uani 1 1 d U . .
H31 H 0.5347 0.4064 0.2885 0.065 Uiso 1 1 calc R A .
C32 C 0.4780(6) 0.3745(4) 0.3348(2) 0.092(3) Uani 1 1 d U . .
H32A H 0.4622 0.3515 0.3502 0.138 Uiso 1 1 calc R A .
H32B H 0.4420 0.3933 0.3266 0.138 Uiso 1 1 calc R . .
H32C H 0.5091 0.3966 0.3443 0.138 Uiso 1 1 calc R . .
C33 C 0.4999(5) 0.2968(3) 0.3108(2) 0.071(2) Uani 1 1 d U . .
H33A H 0.4807 0.2872 0.3304 0.107 Uiso 1 1 calc R A .
H33B H 0.5416 0.2808 0.3085 0.107 Uiso 1 1 calc R . .
H33C H 0.4716 0.2871 0.2940 0.107 Uiso 1 1 calc R . .
O41 O 0.7034(9) 0.3780(4) 0.2673(3) 0.097(2) Uani 0.70 1 d PDU A 2
C41 C 0.6972(6) 0.3517(6) 0.2896(3) 0.108(3) Uani 0.70 1 d PDU A 2
H41 H 0.6683 0.3262 0.2846 0.130 Uiso 0.70 1 calc PR A 2
N41 N 0.7140(8) 0.3466(6) 0.3151(3) 0.112(3) Uani 0.35 1 d PDU A 2
C42 C 0.6908(17) 0.3118(11) 0.3384(5) 0.119(5) Uani 0.35 1 d PDU A 2
H42A H 0.7148 0.3164 0.3575 0.179 Uiso 0.35 1 calc PR A 2
H42B H 0.6972 0.2785 0.3310 0.179 Uiso 0.35 1 calc PR A 2
H42C H 0.6452 0.3173 0.3422 0.179 Uiso 0.35 1 calc PR A 2
C43 C 0.7635(15) 0.3721(13) 0.3329(6) 0.110(4) Uani 0.35 1 d PDU A 2
H43A H 0.7660 0.3580 0.3536 0.164 Uiso 0.35 1 calc PR A 2
H43B H 0.7524 0.4066 0.3345 0.164 Uiso 0.35 1 calc PR A 2
H43C H 0.8050 0.3687 0.3227 0.164 Uiso 0.35 1 calc PR A 2
N41A N 0.7434(7) 0.3408(6) 0.3090(3) 0.111(3) Uani 0.35 1 d PDU D 3
C42A C 0.7389(15) 0.2961(9) 0.3273(7) 0.114(4) Uani 0.35 1 d PDU D 3
H42D H 0.6992 0.2789 0.3222 0.171 Uiso 0.35 1 calc PR D 3
H42E H 0.7388 0.3044 0.3492 0.171 Uiso 0.35 1 calc PR D 3
H42F H 0.7757 0.2751 0.3228 0.171 Uiso 0.35 1 calc PR D 3
C43A C 0.7986(10) 0.3737(11) 0.3118(7) 0.113(5) Uani 0.35 1 d PDU D 3
H43D H 0.7933 0.4012 0.2978 0.169 Uiso 0.35 1 calc PR D 3
H43E H 0.8380 0.3561 0.3067 0.169 Uiso 0.35 1 calc PR D 3
H43F H 0.8013 0.3858 0.3330 0.169 Uiso 0.35 1 calc PR D 3
O51 O 1.0923(19) 0.0644(6) 0.1204(6) 0.156(6) Uani 0.25 1 d PDU . .
O51A O 1.096(3) 0.0335(12) 0.0832(6) 0.156(6) Uani 0.25 1 d PDU . .
N51 N 1.1250 -0.0132(4) 0.1250 0.152(6) Uani 1 2 d SDU . .
C51 C 1.1154(13) 0.0269(6) 0.1095(3) 0.155(6) Uani 0.50 1 d PDU . .
C52 C 1.1154(14) -0.0136(7) 0.15844(14) 0.154(6) Uani 0.50 1 d PDU . .
C53 C 1.1451(14) -0.0578(6) 0.1094(4) 0.152(6) Uani 0.50 1 d PDU . .

loop_
_atom_site_aniso_label
_atom_site_aniso_U_11
_atom_site_aniso_U_22
_atom_site_aniso_U_33
_atom_site_aniso_U_23
_atom_site_aniso_U_13
_atom_site_aniso_U_12
Cd1 0.0271(2) 0.0345(2) 0.0219(2) 0.00938(16) 0.00758(16) 0.00525(17)
Cd2 0.0387(3) 0.0281(2) 0.0304(2) -0.00003(17) -0.00186(18) 0.00404(18)
Cl1 0.0415(9) 0.0505(9) 0.0371(8) 0.0078(7) -0.0024(7) -0.0172(7)
Cl2 0.0567(14) 0.0260(10) 0.0336(11) 0.000 0.0111(10) 0.000
Cl3A 0.091(5) 0.125(7) 0.076(5) 0.003(4) 0.002(4) 0.008(5)
Cl3B 0.066(6) 0.041(4) 0.124(5) -0.017(4) -0.011(5) -0.006(3)
N1 0.043(3) 0.023(2) 0.019(2) 0.0012(18) 0.004(2) 0.004(2)
N2 0.037(3) 0.033(3) 0.019(2) 0.0056(19) 0.0042(19) 0.006(2)
N3 0.033(3) 0.031(2) 0.022(2) 0.0075(19) 0.003(2) 0.005(2)
N4 0.037(3) 0.027(2) 0.021(2) 0.0043(18) 0.007(2) 0.008(2)
N5 0.025(2) 0.027(2) 0.020(2) -0.0010(18) -0.0033(18) 0.0022(18)
N6 0.023(2) 0.030(2) 0.022(2) 0.0025(18) -0.0056(18) 0.0031(19)
N7 0.023(2) 0.037(3) 0.023(2) 0.0028(19) -0.0053(19) 0.001(2)
N8 0.029(3) 0.036(3) 0.019(2) 0.0041(19) -0.0046(19) 0.003(2)
C1 0.029(3) 0.028(3) 0.018(2) 0.002(2) -0.001(2) 0.009(2)
C2 0.028(3) 0.027(3) 0.012(2) 0.000(2) 0.001(2) 0.005(2)
C3 0.025(3) 0.023(2) 0.018(2) 0.000(2) 0.001(2) 0.004(2)
C4 0.022(3) 0.025(2) 0.013(2) 0.0012(19) -0.0012(19) 0.004(2)
C5 0.025(4) 0.026(4) 0.014(3) 0.000 0.000 0.008(3)
C6 0.029(4) 0.029(4) 0.009(3) 0.000 0.000 0.005(3)
C7 0.026(3) 0.025(3) 0.015(2) -0.0008(19) -0.002(2) 0.004(2)
C8 0.027(3) 0.024(2) 0.015(2) -0.0004(19) -0.001(2) 0.008(2)
C11 0.050(3) 0.084(6) 0.061(5) 0.011(4) -0.001(4) 0.002(3)
O11 0.039(2) 0.067(3) 0.067(3) 0.024(3) 0.017(2) 0.017(2)
N11 0.047(3) 0.090(6) 0.147(12) 0.024(7) 0.017(6) 0.013(4)
C12 0.055(4) 0.093(6) 0.160(12) 0.030(6) 0.003(6) 0.001(4)
C13 0.055(4) 0.093(6) 0.160(12) 0.030(6) 0.003(6) 0.001(4)
N11A 0.047(3) 0.090(6) 0.147(12) 0.024(7) 0.017(6) 0.013(4)
C12A 0.055(4) 0.093(6) 0.160(12) 0.030(6) 0.003(6) 0.001(4)
C13A 0.055(4) 0.093(6) 0.160(12) 0.030(6) 0.003(6) 0.001(4)
O21 0.066(6) 0.041(4) 0.124(5) -0.017(4) -0.011(5) -0.006(3)
N21 0.066(4) 0.042(3) 0.127(6) -0.016(4) -0.001(4) -0.013(3)
C21 0.067(5) 0.044(4) 0.132(5) -0.014(4) -0.007(4) -0.011(3)
C22 0.073(5) 0.087(7) 0.148(9) -0.039(7) 0.008(7) 0.000(5)
C23 0.093(6) 0.059(6) 0.163(9) -0.024(6) -0.021(7) -0.020(6)
O31 0.046(3) 0.071(3) 0.032(2) -0.003(2) 0.003(2) 0.017(2)
N31 0.068(3) 0.068(3) 0.033(2) 0.008(2) -0.001(2) 0.007(3)
C31 0.058(3) 0.068(3) 0.037(3) 0.005(3) -0.004(3) 0.007(3)
C32 0.122(7) 0.095(6) 0.059(5) -0.004(4) 0.013(5) 0.031(6)
C33 0.072(5) 0.068(4) 0.074(5) 0.018(4) 0.000(4) 0.016(4)
O41 0.091(5) 0.125(7) 0.076(5) 0.003(4) 0.002(4) 0.008(5)
C41 0.103(6) 0.134(7) 0.087(5) 0.013(5) -0.004(5) 0.013(6)
N41 0.107(7) 0.138(8) 0.092(6) 0.020(5) -0.005(6) 0.013(6)
C42 0.116(10) 0.140(10) 0.102(8) 0.025(7) 0.000(9) 0.011(8)
C43 0.109(9) 0.131(9) 0.088(8) 0.010(7) 0.000(7) 0.016(7)
N41A 0.105(7) 0.136(8) 0.092(6) 0.018(5) -0.005(6) 0.014(6)
C42A 0.112(9) 0.137(9) 0.092(8) 0.020(7) -0.003(8) 0.012(8)
C43A 0.107(9) 0.133(10) 0.097(9) 0.013(8) 0.002(8) 0.013(8)
O51 0.254(16) 0.071(7) 0.142(11) 0.003(6) -0.081(12) 0.002(6)
O51A 0.255(16) 0.074(8) 0.140(11) 0.002(6) -0.080(12) 0.000(7)
N51 0.251(15) 0.067(6) 0.137(10) 0.000 -0.083(11) 0.000
C51 0.254(15) 0.071(6) 0.140(10) 0.003(4) -0.081(12) 0.001(5)
C52 0.252(15) 0.071(7) 0.137(10) 0.001(4) -0.081(12) 0.001(5)
C53 0.249(15) 0.068(6) 0.140(11) -0.003(4) -0.085(12) -0.001(5)

loop_
_atom_type_symbol
_atom_type_description
_atom_type_scat_dispersion_real
_atom_type_scat_dispersion_imag
_atom_type_scat_source
C C 0.0033 0.0016 'International Tables Vol C Tables 4.2.6.8 and 6.1.1.4'
H H 0.0000 0.0000 'International Tables Vol C Tables 4.2.6.8 and 6.1.1.4'
N N 0.0061 0.0033 'International Tables Vol C Tables 4.2.6.8 and 6.1.1.4'
O O 0.0106 0.0060 'International Tables Vol C Tables 4.2.6.8 and 6.1.1.4'
Cl Cl 0.1484 0.1585 'International Tables Vol C Tables 4.2.6.8 and 6.1.1.4'
Cd Cd -0.8075 1.2024 'International Tables Vol C Tables 4.2.6.8 and 6.1.1.4'

loop_
_geom_angle_atom_site_label_1
_geom_angle_atom_site_label_2
_geom_angle_atom_site_label_3
_geom_angle
_geom_angle_site_symmetry_1
_geom_angle_site_symmetry_3
N3 Cd1 O11 89.28(17) . .
N3 Cd1 N7 177.12(17) . 31_655
O11 Cd1 N7 90.73(17) . 31_655
N3 Cd1 N6 89.95(16) . 22
O11 Cd1 N6 176.22(19) . 22
N7 Cd1 N6 89.86(16) 31_655 22
N3 Cd1 Cl2 98.19(13) . .
O11 Cd1 Cl2 97.79(15) . .
N7 Cd1 Cl2 84.66(12) 31_655 .
N6 Cd1 Cl2 85.98(11) 22 .
N3 Cd1 Cl1 86.84(13) . .
O11 Cd1 Cl1 93.90(15) . .
N7 Cd1 Cl1 90.29(12) 31_655 .
N6 Cd1 Cl1 82.36(12) 22 .
Cl2 Cd1 Cl1 167.30(5) . .
O21 Cd2 O31 87.1(4) . .
O21 Cd2 N2 171.2(4) . .
O31 Cd2 N2 84.16(18) . .
O21 Cd2 N5 93.9(4) . 22
O31 Cd2 N5 93.47(17) . 22
N2 Cd2 N5 87.34(16) . 22
O21 Cd2 O41 91.9(4) . .
O31 Cd2 O41 85.4(4) . .
N2 Cd2 O41 86.7(3) . .
N5 Cd2 O41 174.0(3) 22 .
O21 Cd2 Cl3B 11.0(6) . .
O31 Cd2 Cl3B 97.2(6) . .
N2 Cd2 Cl3B 174.7(6) . .
N5 Cd2 Cl3B 97.7(6) 22 .
O41 Cd2 Cl3B 88.3(7) . .
O21 Cd2 Cl1 102.1(3) . .
O31 Cd2 Cl1 168.37(13) . .
N2 Cd2 Cl1 86.49(13) . .
N5 Cd2 Cl1 92.98(11) 22 .
O41 Cd2 Cl1 87.2(4) . .
Cl3B Cd2 Cl1 91.5(5) . .
O21 Cd2 Cl3A 80.2(5) . .
O31 Cd2 Cl3A 80.1(4) . .
N2 Cd2 Cl3A 97.5(3) . .
N5 Cd2 Cl3A 171.4(3) 22 .
O41 Cd2 Cl3A 12.6(2) . .
Cl3B Cd2 Cl3A 77.7(7) . .
Cl1 Cd2 Cl3A 94.3(4) . .
Cd2 Cl1 Cd1 92.28(5) . .
Cd1 Cl2 Cd1 94.18(7) 4_655 .
C1 N1 N2 104.3(4) . .
N3 N2 N1 109.3(4) . .
N3 N2 Cd2 124.6(3) . .
N1 N2 Cd2 125.8(3) . .
N2 N3 N4 110.5(4) . .
N2 N3 Cd1 120.8(3) . .
N4 N3 Cd1 128.6(3) . .
N3 N4 C1 104.2(4) . .
C8 N5 N6 104.9(4) . .
C8 N5 Cd2 144.6(3) . 26
N6 N5 Cd2 110.1(3) . 26
N7 N6 N5 108.7(4) . .
N7 N6 Cd1 120.2(3) . 26
N5 N6 Cd1 128.2(3) . 26
N6 N7 N8 111.2(4) . .
N6 N7 Cd1 124.4(3) . 27_655
N8 N7 Cd1 123.8(3) . 27_655
N7 N8 C8 103.9(4) . .
N1 C1 N4 111.8(5) . .
N1 C1 C2 122.8(5) . .
N4 C1 C2 125.4(5) . .
C1 C2 C7 109.1(4) . .
C1 C2 C6 109.9(4) . .
C7 C2 C6 109.4(4) . .
C1 C2 C3 109.4(4) . .
C7 C2 C3 109.2(4) . .
C6 C2 C3 109.7(4) . .
C2 C3 C4 109.3(4) . .
C2 C3 H3A 109.8 . .
C4 C3 H3A 109.8 . .
C2 C3 H3B 109.8 . .
C4 C3 H3B 109.8 . .
H3A C3 H3B 108.3 . .
C8 C4 C5 109.7(4) . .
C8 C4 C3 113.0(4) . .
C5 C4 C3 109.5(4) . .
C8 C4 C7 106.8(4) . 2_655
C5 C4 C7 108.4(4) . 2_655
C3 C4 C7 109.4(4) . 2_655
C4 C5 C4 110.7(6) 2_655 .
C4 C5 H5 109.5 2_655 .
C4 C5 H5 109.5 . .
C2 C6 C2 109.8(6) . 2_655
C2 C6 H6 109.9 . .
C2 C6 H6 109.4 2_655 .
C2 C7 C4 110.0(4) . 2_655
C2 C7 H7A 109.7 . .
C4 C7 H7A 109.7 2_655 .
C2 C7 H7B 109.7 . .
C4 C7 H7B 109.7 2_655 .
H7A C7 H7B 108.2 . .
N5 C8 N8 111.3(4) . .
N5 C8 C4 126.6(4) . .
N8 C8 C4 121.6(5) . .
O11 C11 N11 126.8(5) . .
O11 C11 N11A 124.3(9) . .
O11 C11 H11 116.6 . .
N11 C11 H11 116.6 . .
N11A C11 H11 116.5 . .
C11 O11 Cd1 124.6(4) . .
C11 N11 C13 119.7(6) . .
C11 N11 C12 120.1(5) . .
C13 N11 C12 120.2(8) . .
N11 C12 H12A 109.5 . .
N11 C12 H12B 109.5 . .
H12A C12 H12B 109.5 . .
N11 C12 H12C 109.5 . .
H12A C12 H12C 109.5 . .
H12B C12 H12C 109.5 . .
N11 C13 H13A 109.5 . .
N11 C13 H13B 109.5 . .
H13A C13 H13B 109.5 . .
N11 C13 H13C 109.5 . .
H13A C13 H13C 109.5 . .
H13B C13 H13C 109.5 . .
C11 N11A C13A 120.1(7) . .
C11 N11A C12A 119.9(6) . .
C13A N11A C12A 120.0(10) . .
N11A C12A H12D 109.5 . .
N11A C12A H12E 109.5 . .
H12D C12A H12E 109.5 . .
N11A C12A H12F 109.5 . .
H12D C12A H12F 109.5 . .
H12E C12A H12F 109.5 . .
N11A C13A H13D 109.5 . .
N11A C13A H13E 109.5 . .
H13D C13A H13E 109.5 . .
N11A C13A H13F 109.5 . .
H13D C13A H13F 109.5 . .
H13E C13A H13F 109.5 . .
C21 O21 Cd2 120.8(11) . .
C21 N21 C22 120.9(9) . .
C21 N21 C23 124.0(10) . .
C22 N21 C23 114.9(10) . .
O21 C21 N21 124.6(13) . .
O21 C21 H21 117.7 . .
N21 C21 H21 117.7 . .
N21 C22 H22A 109.5 . .
N21 C22 H22B 109.5 . .
H22A C22 H22B 109.5 . .
N21 C22 H22C 109.5 . .
H22A C22 H22C 109.5 . .
H22B C22 H22C 109.5 . .
N21 C23 H23A 109.5 . .
N21 C23 H23B 109.5 . .
H23A C23 H23B 109.5 . .
N21 C23 H23C 109.5 . .
H23A C23 H23C 109.5 . .
H23B C23 H23C 109.5 . .
C31 O31 Cd2 141.6(6) . .
C31 N31 C33 123.7(7) . .
C31 N31 C32 119.8(8) . .
C33 N31 C32 115.7(8) . .
O31 C31 N31 126.8(8) . .
O31 C31 H31 116.6 . .
N31 C31 H31 116.6 . .
N31 C32 H32A 109.5 . .
N31 C32 H32B 109.5 . .
H32A C32 H32B 109.5 . .
N31 C32 H32C 109.5 . .
H32A C32 H32C 109.5 . .
H32B C32 H32C 109.5 . .
N31 C33 H33A 109.5 . .
N31 C33 H33B 109.5 . .
H33A C33 H33B 109.5 . .
N31 C33 H33C 109.5 . .
H33A C33 H33C 109.5 . .
H33B C33 H33C 109.5 . .
C41 O41 Cd2 117.9(11) . .
N41 C41 O41 142.5(12) . .
N41 C41 H41 108.7 . .
O41 C41 H41 108.7 . .
C41 N41 C43 130.9(9) . .
C41 N41 C42 129.0(10) . .
C43 N41 C42 100.0(17) . .
N41 C42 H42A 109.5 . .
N41 C42 H42B 109.5 . .
H42A C42 H42B 109.5 . .
N41 C42 H42C 109.5 . .
H42A C42 H42C 109.5 . .
H42B C42 H42C 109.5 . .
N41 C43 H43A 109.5 . .
N41 C43 H43B 109.5 . .
H43A C43 H43B 109.5 . .
N41 C43 H43C 109.5 . .
H43A C43 H43C 109.5 . .
H43B C43 H43C 109.5 . .
C42A N41A C43A 121.3(10) . .
N41A C42A H42D 109.5 . .
N41A C42A H42E 109.5 . .
H42D C42A H42E 109.5 . .
N41A C42A H42F 109.5 . .
H42D C42A H42F 109.5 . .
H42E C42A H42F 109.5 . .
N41A C43A H43D 109.5 . .
N41A C43A H43E 109.5 . .
H43D C43A H43E 109.5 . .
N41A C43A H43F 109.5 . .
H43D C43A H43F 109.5 . .
H43E C43A H43F 109.5 . .
C51 N51 C53 120.8(6) . .
C51 N51 C53 120.8(6) 4_755 4_755
C51 N51 C52 119.7(6) 4_755 4_755
C53 N51 C52 119.5(9) 4_755 4_755
C51 N51 C52 119.7(6) . .
C53 N51 C52 119.5(9) . .
C52 N51 C52 179.1(15) 4_755 .
O51A C51 N51 131(2) . .
O51 C51 N51 124.5(8) . .
C51 C51 C52 116.6(13) 4_755 4_755
O51A C51 O51 126(2) . 4_755
N51 C51 O51 100.1(14) . 4_755
C52 C51 O51 130(2) 4_755 4_755
C51 C52 C53 113.7(6) 4_755 4_755
C53 C52 O51A 153(3) 4_755 4_755

loop_
_geom_bond_atom_site_label_1
_geom_bond_atom_site_label_2
_geom_bond_distance
_geom_bond_site_symmetry_2
Cd1 N3 2.292(4) .
Cd1 O11 2.301(4) .
Cd1 N7 2.316(4) 31_655
Cd1 N6 2.386(5) 22
Cd1 Cl2 2.6120(14) .
Cd1 Cl1 2.6771(17) .
Cd2 O21 2.250(12) .
Cd2 O31 2.298(5) .
Cd2 N2 2.300(5) .
Cd2 N5 2.416(4) 22
Cd2 O41 2.416(16) .
Cd2 Cl3B 2.464(19) .
Cd2 Cl1 2.5822(18) .
Cd2 Cl3A 2.588(15) .
N1 C1 1.336(7) .
N1 N2 1.337(6) .
N2 N3 1.312(6) .
N3 N4 1.323(6) .
N4 C1 1.339(7) .
N5 C8 1.343(7) .
N5 N6 1.351(6) .
N6 N7 1.300(6) .
N7 N8 1.341(6) .
N8 C8 1.344(6) .
C1 C2 1.497(7) .
C2 C7 1.534(7) .
C2 C6 1.535(6) .
C2 C3 1.540(7) .
C3 C4 1.542(7) .
C3 H3A 0.9900 .
C3 H3B 0.9900 .
C4 C8 1.495(7) .
C4 C5 1.532(6) .
C4 C7 1.547(7) 2_655
C5 H5 0.9900 .
C6 H6 0.9900 .
C7 H7A 0.9900 .
C7 H7B 0.9900 .
C11 O11 1.221(4) .
C11 N11 1.306(4) .
C11 N11A 1.309(5) .
C11 H11 0.9500 .
N11 C13 1.471(5) .
N11 C12 1.471(5) .
C12 H12A 0.9800 .
C12 H12B 0.9800 .
C12 H12C 0.9800 .
C13 H13A 0.9800 .
C13 H13B 0.9800 .
C13 H13C 0.9800 .
N11A C13A 1.467(5) .
N11A C12A 1.471(5) .
C12A H12D 0.9800 .
C12A H12E 0.9800 .
C12A H12F 0.9800 .
C13A H13D 0.9800 .
C13A H13E 0.9800 .
C13A H13F 0.9800 .
O21 C21 1.246(16) .
N21 C21 1.310(14) .
N21 C22 1.458(5) .
N21 C23 1.472(5) .
C21 H21 0.9500 .
C22 H22A 0.9800 .
C22 H22B 0.9800 .
C22 H22C 0.9800 .
C23 H23A 0.9800 .
C23 H23B 0.9800 .
C23 H23C 0.9800 .
O31 C31 1.177(9) .
N31 C31 1.321(10) .
N31 C33 1.422(10) .
N31 C32 1.438(11) .
C31 H31 0.9500 .
C32 H32A 0.9800 .
C32 H32B 0.9800 .
C32 H32C 0.9800 .
C33 H33A 0.9800 .
C33 H33B 0.9800 .
C33 H33C 0.9800 .
O41 C41 1.220(5) .
C41 N41 1.170(9) .
C41 H41 0.9500 .
N41 C43 1.471(5) .
N41 C42 1.478(5) .
C42 H42A 0.9800 .
C42 H42B 0.9800 .
C42 H42C 0.9800 .
C43 H43A 0.9800 .
C43 H43B 0.9800 .
C43 H43C 0.9800 .
N41A C42A 1.469(5) .
N41A C43A 1.471(5) .
C42A H42D 0.9800 .
C42A H42E 0.9800 .
C42A H42F 0.9800 .
C43A H43D 0.9800 .
C43A H43E 0.9800 .
C43A H43F 0.9800 .
O51 C51 1.233(5) .
O51A C51 1.232(5) .
N51 C51 1.309(5) .
N51 C53 1.462(5) .
N51 C52 1.470(5) .

loop_
_geom_torsion_atom_site_label_1
_geom_torsion_atom_site_label_2
_geom_torsion_atom_site_label_3
_geom_torsion_atom_site_label_4
_geom_torsion
_geom_torsion_site_symmetry_1
_geom_torsion_site_symmetry_4
O21 Cd2 Cl1 Cd1 -138.0(4) . .
O31 Cd2 Cl1 Cd1 80.3(7) . .
N2 Cd2 Cl1 Cd1 43.81(13) . .
N5 Cd2 Cl1 Cd1 -43.34(11) 22 .
O41 Cd2 Cl1 Cd1 130.7(3) . .
Cl3B Cd2 Cl1 Cd1 -141.1(6) . .
Cl3A Cd2 Cl1 Cd1 141.1(3) . .
N3 Cd1 Cl1 Cd2 -43.95(13) . .
O11 Cd1 Cl1 Cd2 -133.01(13) . .
N7 Cd1 Cl1 Cd2 136.24(12) 31_655 .
N6 Cd1 Cl1 Cd2 46.42(11) 22 .
Cl2 Cd1 Cl1 Cd2 69.87(19) . .
N3 Cd1 Cl2 Cd1 133.25(12) . 4_655
O11 Cd1 Cl2 Cd1 -136.36(12) . 4_655
N7 Cd1 Cl2 Cd1 -46.36(12) 31_655 4_655
N6 Cd1 Cl2 Cd1 43.88(11) 22 4_655
Cl1 Cd1 Cl2 Cd1 20.58(18) . 4_655
C1 N1 N2 N3 0.3(6) . .
C1 N1 N2 Cd2 173.7(4) . .
O31 Cd2 N2 N3 149.0(5) . .
N5 Cd2 N2 N3 55.3(5) 22 .
O41 Cd2 N2 N3 -125.3(6) . .
Cl1 Cd2 N2 N3 -37.9(5) . .
Cl3A Cd2 N2 N3 -131.8(6) . .
O31 Cd2 N2 N1 -23.4(5) . .
N5 Cd2 N2 N1 -117.2(5) 22 .
O41 Cd2 N2 N1 62.3(6) . .
Cl1 Cd2 N2 N1 149.7(5) . .
Cl3A Cd2 N2 N1 55.8(6) . .
N1 N2 N3 N4 -0.2(7) . .
Cd2 N2 N3 N4 -173.7(4) . .
N1 N2 N3 Cd1 176.8(4) . .
Cd2 N2 N3 Cd1 3.3(6) . .
O11 Cd1 N3 N2 125.8(5) . .
N6 Cd1 N3 N2 -50.5(4) 22 .
Cl2 Cd1 N3 N2 -136.4(4) . .
Cl1 Cd1 N3 N2 31.9(4) . .
O11 Cd1 N3 N4 -57.7(5) . .
N6 Cd1 N3 N4 126.0(5) 22 .
Cl2 Cd1 N3 N4 40.0(5) . .
Cl1 Cd1 N3 N4 -151.7(5) . .
N2 N3 N4 C1 0.1(6) . .
Cd1 N3 N4 C1 -176.7(4) . .
C8 N5 N6 N7 -1.0(6) . .
Cd2 N5 N6 N7 173.7(3) 26 .
C8 N5 N6 Cd1 159.4(4) . 26
Cd2 N5 N6 Cd1 -25.9(5) 26 26
N5 N6 N7 N8 0.2(6) . .
Cd1 N6 N7 N8 -162.1(3) 26 .
N5 N6 N7 Cd1 172.0(3) . 27_655
Cd1 N6 N7 Cd1 9.7(6) 26 27_655
N6 N7 N8 C8 0.7(6) . .
Cd1 N7 N8 C8 -171.1(3) 27_655 .
N2 N1 C1 N4 -0.2(6) . .
N2 N1 C1 C2 -178.1(5) . .
N3 N4 C1 N1 0.1(6) . .
N3 N4 C1 C2 177.9(5) . .
N1 C1 C2 C7 36.3(7) . .
N4 C1 C2 C7 -141.3(5) . .
N1 C1 C2 C6 156.3(5) . .
N4 C1 C2 C6 -21.3(7) . .
N1 C1 C2 C3 -83.2(6) . .
N4 C1 C2 C3 99.3(6) . .
C1 C2 C3 C4 179.4(4) . .
C7 C2 C3 C4 60.0(5) . .
C6 C2 C3 C4 -60.0(5) . .
C2 C3 C4 C8 178.1(4) . .
C2 C3 C4 C5 -59.3(5) . .
C2 C3 C4 C7 59.4(5) . 2_655
C8 C4 C5 C4 -175.7(5) . 2_655
C3 C4 C5 C4 59.8(3) . 2_655
C7 C4 C5 C4 -59.5(3) 2_655 2_655
C1 C2 C6 C2 -179.5(5) . 2_655
C7 C2 C6 C2 -59.7(3) . 2_655
C3 C2 C6 C2 60.2(3) . 2_655
C1 C2 C7 C4 179.7(4) . 2_655
C6 C2 C7 C4 59.4(5) . 2_655
C3 C2 C7 C4 -60.7(5) . 2_655
N6 N5 C8 N8 1.5(6) . .
Cd2 N5 C8 N8 -169.9(4) 26 .
N6 N5 C8 C4 -170.6(5) . .
Cd2 N5 C8 C4 18.0(10) 26 .
N7 N8 C8 N5 -1.4(6) . .
N7 N8 C8 C4 171.2(5) . .
C5 C4 C8 N5 -173.8(4) . .
C3 C4 C8 N5 -51.4(7) . .
C7 C4 C8 N5 68.9(6) 2_655 .
C5 C4 C8 N8 14.8(6) . .
C3 C4 C8 N8 137.3(5) . .
C7 C4 C8 N8 -102.5(5) 2_655 .
N11 C11 O11 Cd1 176.4(10) . .
N11A C11 O11 Cd1 -164.8(16) . .
N3 Cd1 O11 C11 -132.1(7) . .
N7 Cd1 O11 C11 45.1(7) 31_655 .
Cl2 Cd1 O11 C11 129.8(7) . .
Cl1 Cd1 O11 C11 -45.3(7) . .
O11 C11 N11 C13 171.7(17) . .
N11A C11 N11 C13 85(4) . .
O11 C11 N11 C12 -8.2(17) . .
N11A C11 N11 C12 -94(4) . .
O11 C11 N11A C13A -168(3) . .
N11 C11 N11A C13A -64(4) . .
O11 C11 N11A C12A 12(3) . .
N11 C11 N11A C12A 116(4) . .
O31 Cd2 O21 C21 111.5(14) . .
N5 Cd2 O21 C21 -155.2(14) 22 .
O41 Cd2 O21 C21 26.3(14) . .
Cl3B Cd2 O21 C21 -45(5) . .
Cl1 Cd2 O21 C21 -61.3(14) . .
Cl3A Cd2 O21 C21 31.1(14) . .
Cd2 O21 C21 N21 -156.3(12) . .
C22 N21 C21 O21 1(2) . .
C23 N21 C21 O21 174.9(16) . .
O21 Cd2 O31 C31 -38.7(9) . .
N2 Cd2 O31 C31 140.6(8) . .
N5 Cd2 O31 C31 -132.4(8) 22 .
O41 Cd2 O31 C31 53.4(9) . .
Cl3B Cd2 O31 C31 -34.2(10) . .
Cl1 Cd2 O31 C31 104.0(10) . .
Cl3A Cd2 O31 C31 41.9(8) . .
Cd2 O31 C31 N31 -151.5(7) . .
C33 N31 C31 O31 -2.9(14) . .
C32 N31 C31 O31 -171.9(9) . .
O21 Cd2 O41 C41 123.0(11) . .
O31 Cd2 O41 C41 36.1(11) . .
N2 Cd2 O41 C41 -48.3(11) . .
Cl3B Cd2 O41 C41 133.4(12) . .
Cl1 Cd2 O41 C41 -134.9(11) . .
Cl3A Cd2 O41 C41 101(4) . .
Cd2 O41 C41 N41 -165.9(18) . .
O41 C41 N41 C43 -8(3) . .
O41 C41 N41 C42 172(3) . .
C53 N51 C51 O51A 32(5) . .
C52 N51 C51 O51A -147(5) . .
C53 N51 C51 O51 172(3) . .
C52 N51 C51 O51 -8(3) . .
